data_4086121
loop_
_publ_author_name
'Aghazadeh Meshgi, Mohammad'
'Baumgartner, Judith'
'Marschner, Christoph'

_publ_section_title
;
 Oligosilanylsilatranes.
;
_journal_issue 15
_journal_name_full Organometallics
_journal_page_first 3721
_journal_page_last 3731
_journal_paper_doi 10.1021/acs.organomet.5b00404
_journal_volume 34
_journal_year 2015
_chemical_formula_sum 'C27 H60 K N O9 Si4'
_chemical_formula_weight 694.22
_chemical_name_systematic
;
 ?
;
_space_group_IT_number 14
_symmetry_cell_setting monoclinic
_symmetry_space_group_name_Hall '-P 2yn'
_symmetry_space_group_name_H-M 'P 1 21/n 1'
_atom_sites_solution_hydrogens geom
_atom_sites_solution_primary direct
_atom_sites_solution_secondary difmap
_audit_creation_method SHELXL-97
_cell_angle_alpha 90.00
_cell_angle_beta 92.508(6)
_cell_angle_gamma 90.00
_cell_formula_units_Z 4
_cell_length_a 11.940(4)
_cell_length_b 17.559(6)
_cell_length_c 18.011(6)
_cell_measurement_reflns_used 9613
_cell_measurement_temperature 100(2)
_cell_measurement_theta_max 52.475
_cell_measurement_theta_min 4.505
_cell_volume 3772(2)
_computing_cell_refinement 'Bruker XSCANS'
_computing_data_collection 'Bruker XSCANS'
_computing_data_reduction 'Bruker SHELXTL'
_computing_molecular_graphics 'Bruker SHELXTL'
_computing_publication_material 'Bruker SHELXTL'
_computing_structure_refinement 'SHELXL-97 (Sheldrick, 1997)'
_computing_structure_solution 'SHELXS-97 (Sheldrick, 1990)'
_diffrn_ambient_temperature 100(2)
_diffrn_measured_fraction_theta_full 0.998
_diffrn_measured_fraction_theta_max 0.998
_diffrn_measurement_device_type 'SMART APEX'
_diffrn_measurement_method '\w scans'
_diffrn_radiation_monochromator graphite
_diffrn_radiation_source 'fine-focus sealed tube'
_diffrn_radiation_type MoK\a
_diffrn_radiation_wavelength 0.71073
_diffrn_reflns_av_R_equivalents 0.0613
_diffrn_reflns_av_sigmaI/netI 0.0570
_diffrn_reflns_limit_h_max 14
_diffrn_reflns_limit_h_min -14
_diffrn_reflns_limit_k_max 21
_diffrn_reflns_limit_k_min -21
_diffrn_reflns_limit_l_max 22
_diffrn_reflns_limit_l_min -22
_diffrn_reflns_number 29281
_diffrn_reflns_theta_full 26.37
_diffrn_reflns_theta_max 26.37
_diffrn_reflns_theta_min 1.62
_exptl_absorpt_coefficient_mu 0.313
_exptl_absorpt_correction_T_max 0.9487
_exptl_absorpt_correction_T_min 0.8746
_exptl_absorpt_correction_type multi-scan
_exptl_absorpt_process_details SADABS
_exptl_crystal_colour yellow
_exptl_crystal_density_diffrn 1.222
_exptl_crystal_density_method 'not measured'
_exptl_crystal_description blocks
_exptl_crystal_F_000 1504
_exptl_crystal_size_max 0.44
_exptl_crystal_size_mid 0.40
_exptl_crystal_size_min 0.17
_platon_squeeze_details
;
;
_refine_diff_density_max 0.616
_refine_diff_density_min -0.528
_refine_diff_density_rms 0.087
_refine_ls_extinction_method none
_refine_ls_goodness_of_fit_ref 1.078
_refine_ls_hydrogen_treatment constr
_refine_ls_matrix_type full
_refine_ls_number_parameters 387
_refine_ls_number_reflns 7706
_refine_ls_number_restraints 0
_refine_ls_restrained_S_all 1.078
_refine_ls_R_factor_all 0.0835
_refine_ls_R_factor_gt 0.0638
_refine_ls_shift/su_max 0.001
_refine_ls_shift/su_mean 0.000
_refine_ls_structure_factor_coef Fsqd
_refine_ls_weighting_details 'calc w=1/[\s^2^(Fo^2^)+(0.0746P)^2^+3.0920P] where P=(Fo^2^+2Fc^2^)/3'
_refine_ls_weighting_scheme calc
_refine_ls_wR_factor_gt 0.1461
_refine_ls_wR_factor_ref 0.1550
_reflns_number_gt 6117
_reflns_number_total 7706
_reflns_threshold_expression >2sigma(I)
_cod_data_source_file om5b00404_si_002.cif
_cod_data_source_block 11_1153j
_cod_depositor_comments 'Adding full bibliography for 4086115--4086125.cif.'
_cod_original_cell_volume 3773(2)
_cod_original_sg_symbol_H-M P2(1)/n
_cod_database_code 4086121

loop_
_symmetry_equiv_pos_as_xyz
'x, y, z'
'-x+1/2, y+1/2, -z+1/2'
'-x, -y, -z'
'x-1/2, -y-1/2, z-1/2'

loop_
_atom_site_label
_atom_site_type_symbol
_atom_site_fract_x
_atom_site_fract_y
_atom_site_fract_z
_atom_site_U_iso_or_equiv
_atom_site_adp_type
_atom_site_occupancy
_atom_site_symmetry_multiplicity
_atom_site_calc_flag
_atom_site_refinement_flags
Si1 Si 0.88017(7) 0.70628(5) 0.05096(5) 0.0213(2) Uani 1 1 d .
Si2 Si 0.73355(7) 0.62155(5) 0.06787(5) 0.0240(2) Uani 1 1 d .
Si3 Si 0.88729(7) 0.71949(5) -0.07798(5) 0.0238(2) Uani 1 1 d .
Si4 Si 0.78615(7) 0.81498(5) 0.08173(4) 0.02005(19) Uani 1 1 d .
K1 K 1.06748(5) 0.78960(4) 0.19306(4) 0.02351(17) Uani 1 1 d .
N1 N 0.6676(2) 0.96516(14) 0.13867(13) 0.0243(6) Uani 1 1 d .
O1 O 0.99360(17) 0.83884(12) 0.33513(11) 0.0251(5) Uani 1 1 d .
O2 O 1.09711(18) 0.94526(12) 0.24456(12) 0.0293(5) Uani 1 1 d .
O3 O 1.25634(18) 0.88690(12) 0.14879(12) 0.0284(5) Uani 1 1 d .
O4 O 1.24476(17) 0.73533(12) 0.10581(12) 0.0266(5) Uani 1 1 d .
O5 O 1.13790(17) 0.63162(11) 0.19859(11) 0.0239(5) Uani 1 1 d .
O6 O 0.97292(17) 0.68802(12) 0.29330(11) 0.0247(5) Uani 1 1 d .
O7 O 0.87635(17) 0.87386(11) 0.12594(12) 0.0261(5) Uani 1 1 d .
O8 O 0.68590(18) 0.79789(12) 0.14020(12) 0.0285(5) Uani 1 1 d .
O9 O 0.72643(18) 0.86674(12) 0.01377(11) 0.0272(5) Uani 1 1 d .
C1 C 0.9679(3) 0.91741(18) 0.33713(18) 0.0303(7) Uani 1 1 d .
H1A H 0.9442 0.9316 0.3873 0.036 Uiso 1 1 calc R
H1B H 0.9056 0.9289 0.3008 0.036 Uiso 1 1 calc R
C2 C 1.0697(3) 0.96197(19) 0.31855(18) 0.0310(7) Uani 1 1 d .
H2A H 1.0548 1.0171 0.3237 0.037 Uiso 1 1 calc R
H2B H 1.1332 0.9483 0.3532 0.037 Uiso 1 1 calc R
C3 C 1.1931(3) 0.98638(18) 0.2237(2) 0.0357(8) Uani 1 1 d .
H3A H 1.2571 0.9752 0.2587 0.043 Uiso 1 1 calc R
H3B H 1.1778 1.0418 0.2253 0.043 Uiso 1 1 calc R
C4 C 1.2212(3) 0.96359(18) 0.14690(19) 0.0336(8) Uani 1 1 d .
H4A H 1.1546 0.9694 0.1127 0.040 Uiso 1 1 calc R
H4B H 1.2817 0.9964 0.1290 0.040 Uiso 1 1 calc R
C5 C 1.2951(3) 0.86181(18) 0.07972(18) 0.0299(7) Uani 1 1 d .
H5A H 1.3564 0.8953 0.0639 0.036 Uiso 1 1 calc R
H5B H 1.2334 0.8638 0.0413 0.036 Uiso 1 1 calc R
C6 C 1.3365(3) 0.78233(18) 0.0886(2) 0.0308(7) Uani 1 1 d .
H6A H 1.3693 0.7648 0.0420 0.037 Uiso 1 1 calc R
H6B H 1.3953 0.7798 0.1290 0.037 Uiso 1 1 calc R
C7 C 1.2756(3) 0.65745(18) 0.11110(19) 0.0297(7) Uani 1 1 d .
H7A H 1.3331 0.6503 0.1518 0.036 Uiso 1 1 calc R
H7B H 1.3075 0.6404 0.0641 0.036 Uiso 1 1 calc R
C8 C 1.1733(3) 0.61195(17) 0.12622(17) 0.0273(7) Uani 1 1 d .
H8A H 1.1129 0.6234 0.0884 0.033 Uiso 1 1 calc R
H8B H 1.1904 0.5569 0.1240 0.033 Uiso 1 1 calc R
C9 C 1.0409(3) 0.58985(17) 0.21637(17) 0.0257(7) Uani 1 1 d .
H9A H 1.0561 0.5345 0.2136 0.031 Uiso 1 1 calc R
H9B H 0.9782 0.6021 0.1806 0.031 Uiso 1 1 calc R
C10 C 1.0107(3) 0.61111(17) 0.29342(17) 0.0263(7) Uani 1 1 d .
H10A H 0.9509 0.5770 0.3103 0.032 Uiso 1 1 calc R
H10B H 1.0769 0.6055 0.3280 0.032 Uiso 1 1 calc R
C11 C 0.9472(3) 0.71268(18) 0.36556(18) 0.0282(7) Uani 1 1 d .
H11A H 1.0150 0.7098 0.3991 0.034 Uiso 1 1 calc R
H11B H 0.8889 0.6795 0.3858 0.034 Uiso 1 1 calc R
C12 C 0.9060(3) 0.79284(18) 0.36083(18) 0.0278(7) Uani 1 1 d .
H12A H 0.8396 0.7961 0.3261 0.033 Uiso 1 1 calc R
H12B H 0.8842 0.8105 0.4103 0.033 Uiso 1 1 calc R
C13 C 0.8732(3) 0.95421(17) 0.1167(2) 0.0306(7) Uani 1 1 d .
H13A H 0.8640 0.9661 0.0630 0.037 Uiso 1 1 calc R
H13B H 0.9457 0.9760 0.1352 0.037 Uiso 1 1 calc R
C14 C 0.7788(3) 0.99165(17) 0.15739(18) 0.0285(7) Uani 1 1 d .
H14A H 0.7936 0.9842 0.2114 0.034 Uiso 1 1 calc R
H14B H 0.7812 1.0471 0.1477 0.034 Uiso 1 1 calc R
C15 C 0.6703(3) 0.84122(18) 0.20543(18) 0.0360(8) Uani 1 1 d .
H15A H 0.7443 0.8512 0.2305 0.043 Uiso 1 1 calc R
H15B H 0.6255 0.8110 0.2398 0.043 Uiso 1 1 calc R
C16 C 0.6120(3) 0.91598(19) 0.18992(19) 0.0333(8) Uani 1 1 d .
H16A H 0.5352 0.9055 0.1696 0.040 Uiso 1 1 calc R
H16B H 0.6052 0.9435 0.2375 0.040 Uiso 1 1 calc R
C17 C 0.6201(3) 0.90022(19) 0.01796(18) 0.0325(8) Uani 1 1 d .
H17A H 0.5685 0.8632 0.0400 0.039 Uiso 1 1 calc R
H17B H 0.5903 0.9121 -0.0329 0.039 Uiso 1 1 calc R
C18 C 0.6226(3) 0.97272(18) 0.06415(17) 0.0299(7) Uani 1 1 d .
H18A H 0.6672 1.0113 0.0384 0.036 Uiso 1 1 calc R
H18B H 0.5450 0.9924 0.0660 0.036 Uiso 1 1 calc R
C19 C 0.5904(3) 0.6441(2) 0.0264(2) 0.0391(9) Uani 1 1 d .
H19A H 0.5383 0.6033 0.0384 0.059 Uiso 1 1 calc R
H19B H 0.5940 0.6485 -0.0277 0.059 Uiso 1 1 calc R
H19C H 0.5642 0.6924 0.0468 0.059 Uiso 1 1 calc R
C20 C 0.7126(3) 0.6088(2) 0.17003(18) 0.0340(8) Uani 1 1 d .
H20A H 0.6959 0.6582 0.1923 0.051 Uiso 1 1 calc R
H20B H 0.7810 0.5877 0.1941 0.051 Uiso 1 1 calc R
H20C H 0.6499 0.5738 0.1769 0.051 Uiso 1 1 calc R
C21 C 0.7694(4) 0.5243(2) 0.0313(2) 0.0513(11) Uani 1 1 d .
H21A H 0.8390 0.5063 0.0563 0.077 Uiso 1 1 calc R
H21B H 0.7793 0.5274 -0.0223 0.077 Uiso 1 1 calc R
H21C H 0.7085 0.4887 0.0410 0.077 Uiso 1 1 calc R
C22 C 0.7592(3) 0.7512(2) -0.13349(19) 0.0376(8) Uani 1 1 d .
H22A H 0.7743 0.7501 -0.1865 0.056 Uiso 1 1 calc R
H22B H 0.7395 0.8031 -0.1190 0.056 Uiso 1 1 calc R
H22C H 0.6967 0.7168 -0.1240 0.056 Uiso 1 1 calc R
C23 C 0.9255(3) 0.62534(19) -0.1214(2) 0.0384(9) Uani 1 1 d .
H23A H 0.8608 0.5910 -0.1214 0.058 Uiso 1 1 calc R
H23B H 0.9884 0.6024 -0.0927 0.058 Uiso 1 1 calc R
H23C H 0.9471 0.6339 -0.1726 0.058 Uiso 1 1 calc R
C24 C 1.0044(3) 0.78920(18) -0.10014(18) 0.0280(7) Uani 1 1 d .
C25 C 0.9951(3) 0.8128(2) -0.1827(2) 0.0402(9) Uani 1 1 d .
H25A H 1.0590 0.8452 -0.1941 0.060 Uiso 1 1 calc R
H25B H 0.9253 0.8411 -0.1924 0.060 Uiso 1 1 calc R
H25C H 0.9953 0.7672 -0.2141 0.060 Uiso 1 1 calc R
C26 C 1.1186(3) 0.7527(2) -0.0842(2) 0.0349(8) Uani 1 1 d .
H26A H 1.1777 0.7890 -0.0954 0.052 Uiso 1 1 calc R
H26B H 1.1256 0.7072 -0.1152 0.052 Uiso 1 1 calc R
H26C H 1.1259 0.7382 -0.0316 0.052 Uiso 1 1 calc R
C27 C 0.9969(3) 0.86094(19) -0.0529(2) 0.0359(8) Uani 1 1 d .
H27A H 1.0063 0.8474 -0.0002 0.054 Uiso 1 1 calc R
H27B H 0.9235 0.8849 -0.0622 0.054 Uiso 1 1 calc R
H27C H 1.0561 0.8966 -0.0659 0.054 Uiso 1 1 calc R

loop_
_atom_site_aniso_label
_atom_site_aniso_U_11
_atom_site_aniso_U_22
_atom_site_aniso_U_33
_atom_site_aniso_U_23
_atom_site_aniso_U_13
_atom_site_aniso_U_12
Si1 0.0236(4) 0.0199(4) 0.0208(4) 0.0016(3) 0.0070(3) 0.0021(3)
Si2 0.0270(5) 0.0210(4) 0.0246(4) 0.0002(3) 0.0082(3) -0.0015(3)
Si3 0.0245(4) 0.0255(4) 0.0220(4) 0.0002(3) 0.0072(3) 0.0004(3)
Si4 0.0223(4) 0.0189(4) 0.0194(4) 0.0003(3) 0.0059(3) 0.0004(3)
K1 0.0249(3) 0.0198(3) 0.0264(4) 0.0006(3) 0.0083(3) -0.0009(3)
N1 0.0284(14) 0.0273(14) 0.0175(13) -0.0004(10) 0.0027(10) 0.0017(11)
O1 0.0246(11) 0.0242(11) 0.0269(11) 0.0027(9) 0.0060(9) 0.0021(9)
O2 0.0319(12) 0.0240(11) 0.0323(13) -0.0017(9) 0.0035(10) -0.0053(9)
O3 0.0319(12) 0.0234(11) 0.0305(12) 0.0031(9) 0.0081(9) -0.0024(9)
O4 0.0260(11) 0.0224(11) 0.0321(12) 0.0016(9) 0.0100(9) 0.0016(9)
O5 0.0260(11) 0.0236(11) 0.0227(11) -0.0013(9) 0.0070(9) -0.0010(9)
O6 0.0295(12) 0.0226(11) 0.0224(11) 0.0031(9) 0.0072(9) -0.0002(9)
O7 0.0260(11) 0.0191(11) 0.0334(12) -0.0014(9) 0.0016(9) 0.0016(9)
O8 0.0377(13) 0.0207(11) 0.0287(12) -0.0023(9) 0.0182(10) -0.0036(9)
O9 0.0335(12) 0.0265(11) 0.0220(11) -0.0008(9) 0.0059(9) 0.0103(9)
C1 0.0350(18) 0.0262(17) 0.0298(18) -0.0032(14) 0.0046(14) 0.0070(14)
C2 0.0374(19) 0.0260(17) 0.0294(18) -0.0082(14) 0.0004(14) 0.0031(14)
C3 0.038(2) 0.0213(16) 0.048(2) -0.0031(15) 0.0073(16) -0.0076(14)
C4 0.0373(19) 0.0216(16) 0.042(2) 0.0079(14) 0.0094(15) -0.0085(14)
C5 0.0300(17) 0.0285(17) 0.0321(18) 0.0036(14) 0.0098(14) -0.0053(14)
C6 0.0271(17) 0.0323(18) 0.0338(18) 0.0026(14) 0.0117(14) 0.0005(14)
C7 0.0346(18) 0.0254(17) 0.0299(18) 0.0021(13) 0.0114(14) 0.0063(14)
C8 0.0354(18) 0.0226(16) 0.0244(16) -0.0026(13) 0.0065(13) 0.0053(13)
C9 0.0265(16) 0.0203(15) 0.0306(17) 0.0030(13) 0.0042(13) -0.0057(12)
C10 0.0298(17) 0.0221(16) 0.0276(17) 0.0052(13) 0.0084(13) -0.0003(13)
C11 0.0300(17) 0.0304(17) 0.0250(17) 0.0032(13) 0.0099(13) 0.0004(13)
C12 0.0255(16) 0.0323(17) 0.0263(17) 0.0010(13) 0.0085(13) 0.0037(13)
C13 0.0299(18) 0.0204(16) 0.042(2) -0.0021(14) 0.0042(14) -0.0023(13)
C14 0.0365(19) 0.0200(15) 0.0291(17) -0.0019(13) 0.0016(14) 0.0012(13)
C15 0.058(2) 0.0239(17) 0.0277(18) -0.0002(14) 0.0239(16) 0.0003(16)
C16 0.042(2) 0.0312(18) 0.0283(18) -0.0055(14) 0.0183(15) 0.0009(15)
C17 0.0368(19) 0.0344(18) 0.0256(17) -0.0075(14) -0.0067(14) 0.0128(15)
C18 0.0338(18) 0.0306(17) 0.0253(17) -0.0007(14) 0.0013(13) 0.0126(14)
C19 0.0291(19) 0.054(2) 0.034(2) 0.0047(17) 0.0014(15) -0.0106(16)
C20 0.041(2) 0.0316(18) 0.0303(18) 0.0068(14) 0.0081(15) -0.0051(15)
C21 0.069(3) 0.0234(18) 0.065(3) -0.0088(18) 0.040(2) -0.0086(18)
C22 0.0320(19) 0.053(2) 0.0284(19) 0.0050(16) 0.0059(14) -0.0004(17)
C23 0.051(2) 0.0333(19) 0.0323(19) -0.0078(15) 0.0167(16) -0.0047(17)
C24 0.0273(17) 0.0298(17) 0.0275(17) 0.0026(13) 0.0092(13) 0.0005(13)
C25 0.039(2) 0.046(2) 0.037(2) 0.0105(17) 0.0162(16) -0.0022(17)
C26 0.0266(17) 0.044(2) 0.0348(19) -0.0042(16) 0.0109(14) -0.0021(15)
C27 0.039(2) 0.0298(18) 0.040(2) 0.0008(15) 0.0185(16) -0.0089(15)

loop_
_atom_type_symbol
_atom_type_description
_atom_type_scat_dispersion_real
_atom_type_scat_dispersion_imag
_atom_type_scat_source
C C 0.0033 0.0016 'International Tables Vol C Tables 4.2.6.8 and 6.1.1.4'
H H 0.0000 0.0000 'International Tables Vol C Tables 4.2.6.8 and 6.1.1.4'
N N 0.0061 0.0033 'International Tables Vol C Tables 4.2.6.8 and 6.1.1.4'
O O 0.0106 0.0060 'International Tables Vol C Tables 4.2.6.8 and 6.1.1.4'
Si Si 0.0817 0.0704 'International Tables Vol C Tables 4.2.6.8 and 6.1.1.4'
K K 0.2009 0.2494 'International Tables Vol C Tables 4.2.6.8 and 6.1.1.4'

loop_
_geom_angle_atom_site_label_1
_geom_angle_atom_site_label_2
_geom_angle_atom_site_label_3
_geom_angle
Si4 Si1 Si2 96.97(5)
Si4 Si1 Si3 101.34(4)
Si2 Si1 Si3 104.69(4)
Si4 Si1 K1 77.72(4)
Si2 Si1 K1 127.50(4)
Si3 Si1 K1 127.71(4)
C19 Si2 C20 104.87(16)
C19 Si2 C21 105.6(2)
C20 Si2 C21 105.98(17)
C19 Si2 Si1 119.33(12)
C20 Si2 Si1 109.72(11)
C21 Si2 Si1 110.47(13)
C22 Si3 C23 104.16(18)
C22 Si3 C24 106.61(16)
C23 Si3 C24 106.30(15)
C22 Si3 Si1 119.64(11)
C23 Si3 Si1 110.08(12)
C24 Si3 Si1 109.22(11)
O8 Si4 O9 105.61(12)
O8 Si4 O7 106.14(12)
O9 Si4 O7 105.07(11)
O8 Si4 Si1 112.19(9)
O9 Si4 Si1 118.44(8)
O7 Si4 Si1 108.55(9)
O8 Si4 K1 106.58(9)
O9 Si4 K1 141.42(9)
O7 Si4 K1 45.22(7)
Si1 Si4 K1 66.78(3)
O6 K1 O4 118.05(7)
O6 K1 O1 58.10(6)
O4 K1 O1 148.63(7)
O6 K1 O5 59.64(6)
O4 K1 O5 58.57(6)
O1 K1 O5 110.91(6)
O6 K1 O2 116.05(7)
O4 K1 O2 114.03(6)
O1 K1 O2 58.03(6)
O5 K1 O2 149.18(7)
O6 K1 O7 104.93(7)
O4 K1 O7 121.56(7)
O1 K1 O7 87.23(6)
O5 K1 O7 135.69(6)
O2 K1 O7 74.85(6)
O6 K1 O3 150.46(7)
O4 K1 O3 56.87(6)
O1 K1 O3 109.42(6)
O5 K1 O3 109.73(6)
O2 K1 O3 57.32(6)
O7 K1 O3 100.69(7)
O6 K1 Si1 86.83(5)
O4 K1 Si1 85.77(5)
O1 K1 Si1 123.00(5)
O5 K1 Si1 78.90(5)
O2 K1 Si1 131.85(5)
O7 K1 Si1 57.94(5)
O3 K1 Si1 119.64(5)
O6 K1 Si4 92.41(5)
O4 K1 Si4 113.69(5)
O1 K1 Si4 97.68(5)
O5 K1 Si4 111.88(5)
O2 K1 Si4 98.53(5)
O7 K1 Si4 23.81(4)
O3 K1 Si4 116.63(5)
Si1 K1 Si4 35.49(2)
C18 N1 C14 119.8(3)
C18 N1 C16 119.3(3)
C14 N1 C16 119.3(3)
C1 O1 C12 112.6(2)
C1 O1 K1 113.04(17)
C12 O1 K1 112.29(17)
C2 O2 C3 111.5(2)
C2 O2 K1 117.75(17)
C3 O2 K1 118.87(18)
C4 O3 C5 112.6(2)
C4 O3 K1 109.10(18)
C5 O3 K1 109.78(17)
C6 O4 C7 112.0(2)
C6 O4 K1 121.70(18)
C7 O4 K1 118.80(17)
C9 O5 C8 110.9(2)
C9 O5 K1 105.31(16)
C8 O5 K1 107.26(16)
C11 O6 C10 111.7(2)
C11 O6 K1 120.33(17)
C10 O6 K1 117.82(16)
C13 O7 Si4 123.1(2)
C13 O7 K1 124.38(18)
Si4 O7 K1 110.97(10)
C15 O8 Si4 123.7(2)
C17 O9 Si4 123.3(2)
O1 C1 C2 109.0(3)
O2 C2 C1 109.0(3)
O2 C3 C4 109.0(3)
O3 C4 C3 108.2(3)
O3 C5 C6 108.5(3)
O4 C6 C5 108.3(3)
O4 C7 C8 108.4(3)
O5 C8 C7 108.3(3)
O5 C9 C10 108.2(2)
O6 C10 C9 108.9(2)
O6 C11 C12 108.6(2)
O1 C12 C11 108.1(2)
O7 C13 C14 112.9(3)
N1 C14 C13 116.4(3)
O8 C15 C16 113.0(3)
N1 C16 C15 114.7(3)
O9 C17 C18 112.6(3)
N1 C18 C17 115.7(3)
C26 C24 C27 108.5(3)
C26 C24 C25 108.8(3)
C27 C24 C25 108.2(3)
C26 C24 Si3 110.3(2)
C27 C24 Si3 110.5(2)
C25 C24 Si3 110.5(2)

loop_
_geom_bond_atom_site_label_1
_geom_bond_atom_site_label_2
_geom_bond_distance
Si1 Si4 2.2947(12)
Si1 Si2 2.3276(13)
Si1 Si3 2.3391(14)
Si1 K1 3.6321(13)
Si2 C19 1.878(4)
Si2 C20 1.881(3)
Si2 C21 1.886(4)
Si3 C22 1.875(4)
Si3 C23 1.893(3)
Si3 C24 1.914(3)
Si4 O8 1.656(2)
Si4 O9 1.660(2)
Si4 O7 1.670(2)
Si4 K1 3.8618(15)
K1 O6 2.810(2)
K1 O4 2.855(2)
K1 O1 2.876(2)
K1 O5 2.899(2)
K1 O2 2.903(2)
K1 O7 2.936(2)
K1 O3 2.966(2)
N1 C18 1.430(4)
N1 C14 1.433(4)
N1 C16 1.446(4)
O1 C1 1.414(4)
O1 C12 1.415(4)
O2 C2 1.417(4)
O2 C3 1.419(4)
O3 C4 1.411(4)
O3 C5 1.416(4)
O4 C6 1.417(4)
O4 C7 1.418(4)
O5 C9 1.419(3)
O5 C8 1.430(3)
O6 C11 1.418(4)
O6 C10 1.424(4)
O7 C13 1.421(4)
O8 C15 1.419(4)
O9 C17 1.405(4)
C1 C2 1.495(5)
C3 C4 1.491(5)
C5 C6 1.487(4)
C7 C8 1.495(4)
C9 C10 1.496(4)
C11 C12 1.492(4)
C13 C14 1.521(4)
C15 C16 1.506(5)
C17 C18 1.520(4)
C24 C26 1.522(5)
C24 C27 1.525(5)
C24 C25 1.543(5)

loop_
_geom_torsion_atom_site_label_1
_geom_torsion_atom_site_label_2
_geom_torsion_atom_site_label_3
_geom_torsion_atom_site_label_4
_geom_torsion
Si4 Si1 Si2 C19 47.43(15)
Si3 Si1 Si2 C19 -56.27(15)
K1 Si1 Si2 C19 127.28(14)
Si4 Si1 Si2 C20 -73.51(13)
Si3 Si1 Si2 C20 -177.21(12)
K1 Si1 Si2 C20 6.35(13)
Si4 Si1 Si2 C21 170.01(16)
Si3 Si1 Si2 C21 66.31(17)
K1 Si1 Si2 C21 -110.13(17)
Si4 Si1 Si3 C22 -44.13(15)
Si2 Si1 Si3 C22 56.27(15)
K1 Si1 Si3 C22 -127.30(15)
Si4 Si1 Si3 C23 -164.64(13)
Si2 Si1 Si3 C23 -64.24(14)
K1 Si1 Si3 C23 112.19(13)
Si4 Si1 Si3 C24 79.00(12)
Si2 Si1 Si3 C24 179.40(11)
K1 Si1 Si3 C24 -4.16(12)
Si2 Si1 Si4 O8 27.71(10)
Si3 Si1 Si4 O8 134.28(10)
K1 Si1 Si4 O8 -99.23(10)
Si2 Si1 Si4 O9 -95.74(10)
Si3 Si1 Si4 O9 10.82(11)
K1 Si1 Si4 O9 137.32(10)
Si2 Si1 Si4 O7 144.69(9)
Si3 Si1 Si4 O7 -108.75(9)
K1 Si1 Si4 O7 17.74(8)
Si2 Si1 Si4 K1 126.94(4)
Si3 Si1 Si4 K1 -126.50(4)
Si4 Si1 K1 O6 98.64(5)
Si2 Si1 K1 O6 9.24(6)
Si3 Si1 K1 O6 -166.42(6)
Si4 Si1 K1 O4 -142.91(5)
Si2 Si1 K1 O4 127.68(6)
Si3 Si1 K1 O4 -47.97(6)
Si4 Si1 K1 O1 50.48(6)
Si2 Si1 K1 O1 -38.93(8)
Si3 Si1 K1 O1 145.42(7)
Si4 Si1 K1 O5 158.31(5)
Si2 Si1 K1 O5 68.91(6)
Si3 Si1 K1 O5 -106.75(6)
Si4 Si1 K1 O2 -24.10(7)
Si2 Si1 K1 O2 -113.51(8)
Si3 Si1 K1 O2 70.84(8)
Si4 Si1 K1 O7 -11.18(5)
Si2 Si1 K1 O7 -100.58(7)
Si3 Si1 K1 O7 83.76(7)
Si4 Si1 K1 O3 -95.18(6)
Si2 Si1 K1 O3 175.42(6)
Si3 Si1 K1 O3 -0.24(7)
Si2 Si1 K1 Si4 -89.40(5)
Si3 Si1 K1 Si4 94.94(6)
O8 Si4 K1 O6 26.40(9)
O9 Si4 K1 O6 171.83(13)
O7 Si4 K1 O6 122.90(12)
Si1 Si4 K1 O6 -81.12(6)
O8 Si4 K1 O4 148.57(9)
O9 Si4 K1 O4 -65.99(14)
O7 Si4 K1 O4 -114.93(12)
Si1 Si4 K1 O4 41.05(6)
O8 Si4 K1 O1 -31.73(9)
O9 Si4 K1 O1 113.71(13)
O7 Si4 K1 O1 64.77(11)
Si1 Si4 K1 O1 -139.25(5)
O8 Si4 K1 O5 84.51(9)
O9 Si4 K1 O5 -130.05(13)
O7 Si4 K1 O5 -178.99(12)
Si1 Si4 K1 O5 -23.01(5)
O8 Si4 K1 O2 -90.39(9)
O9 Si4 K1 O2 55.04(14)
O7 Si4 K1 O2 6.10(12)
Si1 Si4 K1 O2 162.08(5)
O8 Si4 K1 O7 -96.50(13)
O9 Si4 K1 O7 48.94(16)
Si1 Si4 K1 O7 155.98(11)
O8 Si4 K1 O3 -148.01(9)
O9 Si4 K1 O3 -2.58(14)
O7 Si4 K1 O3 -51.52(12)
Si1 Si4 K1 O3 104.46(6)
O8 Si4 K1 Si1 107.52(9)
O9 Si4 K1 Si1 -107.04(13)
O7 Si4 K1 Si1 -155.98(11)
O6 K1 O1 C1 -156.4(2)
O4 K1 O1 C1 111.1(2)
O5 K1 O1 C1 174.64(18)
O2 K1 O1 C1 26.94(18)
O7 K1 O1 C1 -46.91(19)
O3 K1 O1 C1 53.5(2)
Si1 K1 O1 C1 -95.23(19)
Si4 K1 O1 C1 -68.36(19)
O6 K1 O1 C12 -27.69(17)
O4 K1 O1 C12 -120.16(19)
O5 K1 O1 C12 -56.63(19)
O2 K1 O1 C12 155.7(2)
O7 K1 O1 C12 81.82(18)
O3 K1 O1 C12 -177.82(18)
Si1 K1 O1 C12 33.50(19)
Si4 K1 O1 C12 60.37(18)
O6 K1 O2 C2 3.8(2)
O4 K1 O2 C2 -138.4(2)
O1 K1 O2 C2 7.02(19)
O5 K1 O2 C2 -70.0(2)
O7 K1 O2 C2 103.3(2)
O3 K1 O2 C2 -143.0(2)
Si1 K1 O2 C2 114.7(2)
Si4 K1 O2 C2 100.8(2)
O6 K1 O2 C3 143.6(2)
O4 K1 O2 C3 1.3(2)
O1 K1 O2 C3 146.8(2)
O5 K1 O2 C3 69.8(3)
O7 K1 O2 C3 -116.9(2)
O3 K1 O2 C3 -3.2(2)
Si1 K1 O2 C3 -105.6(2)
Si4 K1 O2 C3 -119.5(2)
O6 K1 O3 C4 -116.7(2)
O4 K1 O3 C4 154.0(2)
O1 K1 O3 C4 -57.6(2)
O5 K1 O3 C4 -179.54(19)
O2 K1 O3 C4 -30.91(19)
O7 K1 O3 C4 33.2(2)
Si1 K1 O3 C4 92.24(19)
Si4 K1 O3 C4 51.9(2)
O6 K1 O3 C5 119.5(2)
O4 K1 O3 C5 30.21(18)
O1 K1 O3 C5 178.53(18)
O5 K1 O3 C5 56.64(19)
O2 K1 O3 C5 -154.7(2)
O7 K1 O3 C5 -90.64(19)
Si1 K1 O3 C5 -31.6(2)
Si4 K1 O3 C5 -71.88(19)
O6 K1 O4 C6 -143.0(2)
O1 K1 O4 C6 -69.1(3)
O5 K1 O4 C6 -147.6(2)
O2 K1 O4 C6 -1.5(2)
O7 K1 O4 C6 84.9(2)
O3 K1 O4 C6 3.0(2)
Si1 K1 O4 C6 132.8(2)
Si4 K1 O4 C6 110.4(2)
O6 K1 O4 C7 4.4(2)
O1 K1 O4 C7 78.3(2)
O5 K1 O4 C7 -0.2(2)
O2 K1 O4 C7 145.8(2)
O7 K1 O4 C7 -127.7(2)
O3 K1 O4 C7 150.4(2)
Si1 K1 O4 C7 -79.8(2)
Si4 K1 O4 C7 -102.2(2)
O6 K1 O5 C9 33.44(16)
O4 K1 O5 C9 -151.23(19)
O1 K1 O5 C9 61.87(18)
O2 K1 O5 C9 124.10(18)
O7 K1 O5 C9 -46.6(2)
O3 K1 O5 C9 -177.13(16)
Si1 K1 O5 C9 -59.41(17)
Si4 K1 O5 C9 -46.04(17)
O6 K1 O5 C8 151.67(19)
O4 K1 O5 C8 -33.00(17)
O1 K1 O5 C8 -179.90(17)
O2 K1 O5 C8 -117.67(19)
O7 K1 O5 C8 71.61(19)
O3 K1 O5 C8 -58.90(18)
Si1 K1 O5 C8 58.82(17)
Si4 K1 O5 C8 72.19(18)
O4 K1 O6 C11 137.9(2)
O1 K1 O6 C11 -5.99(19)
O5 K1 O6 C11 142.4(2)
O2 K1 O6 C11 -2.8(2)
O7 K1 O6 C11 -83.0(2)
O3 K1 O6 C11 66.3(2)
Si1 K1 O6 C11 -138.6(2)
Si4 K1 O6 C11 -103.5(2)
O4 K1 O6 C10 -4.6(2)
O1 K1 O6 C10 -148.5(2)
O5 K1 O6 C10 -0.07(19)
O2 K1 O6 C10 -145.31(19)
O7 K1 O6 C10 134.5(2)
O3 K1 O6 C10 -76.2(2)
Si1 K1 O6 C10 78.9(2)
Si4 K1 O6 C10 114.0(2)
O8 Si4 O7 C13 -96.2(2)
O9 Si4 O7 C13 15.4(3)
Si1 Si4 O7 C13 143.0(2)
K1 Si4 O7 C13 166.2(3)
O8 Si4 O7 K1 97.55(12)
O9 Si4 O7 K1 -150.86(10)
Si1 Si4 O7 K1 -23.24(11)
O6 K1 O7 C13 133.7(2)
O4 K1 O7 C13 -89.0(2)
O1 K1 O7 C13 77.8(2)
O5 K1 O7 C13 -164.7(2)
O2 K1 O7 C13 20.2(2)
O3 K1 O7 C13 -31.4(2)
Si1 K1 O7 C13 -149.8(2)
Si4 K1 O7 C13 -166.0(3)
O6 K1 O7 Si4 -60.25(12)
O4 K1 O7 Si4 77.05(12)
O1 K1 O7 Si4 -116.16(11)
O5 K1 O7 Si4 1.35(15)
O2 K1 O7 Si4 -173.75(12)
O3 K1 O7 Si4 134.59(10)
Si1 K1 O7 Si4 16.19(8)
O9 Si4 O8 C15 -97.2(3)
O7 Si4 O8 C15 14.0(3)
Si1 Si4 O8 C15 132.5(2)
K1 Si4 O8 C15 61.3(3)
O8 Si4 O9 C17 12.1(3)
O7 Si4 O9 C17 -99.9(2)
Si1 Si4 O9 C17 138.8(2)
K1 Si4 O9 C17 -133.5(2)
C12 O1 C1 C2 172.8(3)
K1 O1 C1 C2 -58.6(3)
C3 O2 C2 C1 179.7(3)
K1 O2 C2 C1 -37.7(3)
O1 C1 C2 O2 64.0(3)
C2 O2 C3 C4 177.2(3)
K1 O2 C3 C4 35.1(3)
C5 O3 C4 C3 -174.4(3)
K1 O3 C4 C3 63.4(3)
O2 C3 C4 O3 -67.0(3)
C4 O3 C5 C6 176.6(3)
K1 O3 C5 C6 -61.6(3)
C7 O4 C6 C5 176.7(3)
K1 O4 C6 C5 -34.0(3)
O3 C5 C6 O4 63.9(3)
C6 O4 C7 C8 -177.7(3)
K1 O4 C7 C8 32.0(3)
C9 O5 C8 C7 -179.7(2)
K1 O5 C8 C7 65.8(3)
O4 C7 C8 O5 -66.7(3)
C8 O5 C9 C10 178.1(2)
K1 O5 C9 C10 -66.1(2)
C11 O6 C10 C9 -177.6(2)
K1 O6 C10 C9 -32.1(3)
O5 C9 C10 O6 68.4(3)
C10 O6 C11 C12 -178.8(3)
K1 O6 C11 C12 36.6(3)
C1 O1 C12 C11 -172.9(3)
K1 O1 C12 C11 58.2(3)
O6 C11 C12 O1 -62.3(3)
Si4 O7 C13 C14 75.7(3)
K1 O7 C13 C14 -119.9(2)
C18 N1 C14 C13 -60.9(4)
C16 N1 C14 C13 105.0(3)
O7 C13 C14 N1 -57.1(4)
Si4 O8 C15 C16 78.6(4)
C18 N1 C16 C15 104.8(4)
C14 N1 C16 C15 -61.2(4)
O8 C15 C16 N1 -57.3(4)
Si4 O9 C17 C18 78.5(3)
C14 N1 C18 C17 103.4(3)
C16 N1 C18 C17 -62.6(4)
O9 C17 C18 N1 -56.6(4)
C22 Si3 C24 C26 -157.3(2)
C23 Si3 C24 C26 -46.7(3)
Si1 Si3 C24 C26 72.1(2)
C22 Si3 C24 C27 82.7(3)
C23 Si3 C24 C27 -166.6(2)
Si1 Si3 C24 C27 -47.9(3)
C22 Si3 C24 C25 -37.0(3)
C23 Si3 C24 C25 73.6(3)
Si1 Si3 C24 C25 -167.6(2)

loop_
_platon_squeeze_void_nr
_platon_squeeze_void_average_x
_platon_squeeze_void_average_y
_platon_squeeze_void_average_z
_platon_squeeze_void_volume
_platon_squeeze_void_count_electrons
_platon_squeeze_void_content
1 0.016 0.530 0.022 11 0 ' '
2 0.208 0.595 0.854 8 0 ' '
3 0.291 0.095 0.646 8 0 ' '
4 0.483 0.030 0.478 10 0 ' '
5 0.523 0.958 0.530 7 0 ' '
6 0.708 0.905 0.354 8 0 ' '
7 0.791 0.405 0.146 8 0 ' '
8 0.976 0.458 0.969 6 0 ' '
